data_4350400
loop_
_publ_author_name
'Obara, Shinya'
'Itabashi, Masumi'
'Okuda, Fumio'
'Tamaki, Satoru'
'Tanabe, Yoshiaki'
'Ishii, Youichi'
'Nozaki, Koichi'
'Haga, Masa-Aki'

_publ_section_title
;
 Highly phosphorescent iridium complexes containing both tridentate
 bis(benzimidazolyl)-benzene or -pyridine and bidentate phenylpyridine:
 synthesis, photophysical properties, and theoretical study of
 Ir-bis(benzimidazolyl)benzene complex.
;
_journal_issue 22
_journal_name_full 'Inorganic chemistry'
_journal_page_first 8907
_journal_page_last 8921
_journal_paper_doi 10.1021/ic060796o
_journal_volume 45
_journal_year 2006
_chemical_formula_moiety 'C49 H43 Cl Ir N5 '
_chemical_formula_sum 'C49 H43 Cl Ir N5'
_chemical_formula_weight 929.59
_space_group_IT_number 14
_space_group_name_Hall '-P 2ybc'
_space_group_name_H-M_alt 'P 1 21/c 1'
_symmetry_cell_setting monoclinic
_symmetry_Int_Tables_number 14
_symmetry_space_group_name_Hall '-P 2ybc'
_symmetry_space_group_name_H-M 'P 1 21/c 1'
_cell_angle_alpha 90
_cell_angle_beta 99.04(6)
_cell_angle_gamma 90
_cell_formula_units_Z 4
_cell_length_a 10.53(2)
_cell_length_b 20.44(3)
_cell_length_c 18.15(5)
_cell_measurement_reflns_used 89
_cell_measurement_temperature 123.1
_cell_measurement_theta_max 32.0
_cell_measurement_theta_min 1.5
_cell_volume 3858(14)
_computing_cell_refinement CrystalClear
_computing_data_collection CrystalClear
_computing_data_reduction CrystalStructure
_computing_publication_material 'CrystalStructure 3.6.0'
_computing_structure_refinement CRYSTALS
_computing_structure_solution SHELXS97
_diffrn_detector_area_resol_mean 7.31
_diffrn_measured_fraction_theta_full 0.7557
_diffrn_measured_fraction_theta_max 0.7557
_diffrn_measurement_device_type 'Rigaku Mercury'
_diffrn_measurement_method \w
_diffrn_radiation_type 'Mo K\a'
_diffrn_radiation_wavelength 0.7107
_diffrn_reflns_av_R_equivalents 0.078
_diffrn_reflns_limit_h_max 15
_diffrn_reflns_limit_h_min -14
_diffrn_reflns_limit_k_max 21
_diffrn_reflns_limit_k_min -20
_diffrn_reflns_limit_l_max 24
_diffrn_reflns_limit_l_min -25
_diffrn_reflns_number 34574
_diffrn_reflns_theta_full 31.85
_diffrn_reflns_theta_max 31.85
_exptl_absorpt_coefficient_mu 3.582
_exptl_absorpt_correction_T_max 0.057
_exptl_absorpt_correction_T_min 0.027
_exptl_absorpt_correction_type multi-scan
_exptl_absorpt_process_details 'Jacobson, R. (1998) Private communication'
_exptl_crystal_colour orange
_exptl_crystal_density_diffrn 1.600
_exptl_crystal_density_method 'not measured'
_exptl_crystal_description block
_exptl_crystal_F_000 1864.00
_exptl_crystal_size_max 0.90
_exptl_crystal_size_mid 0.80
_exptl_crystal_size_min 0.80
_refine_diff_density_max 2.66
_refine_diff_density_min -2.43
_refine_ls_extinction_coef 148.1(85)
_refine_ls_extinction_method 'Larson (1970) Crystallographic Computing eq. 22'
_refine_ls_goodness_of_fit_ref 1.000
_refine_ls_hydrogen_treatment refall
_refine_ls_number_parameters 519
_refine_ls_number_reflns 5407
_refine_ls_R_factor_gt 0.0620
_refine_ls_shift/su_max 0.0000
_refine_ls_structure_factor_coef F
_refine_ls_weighting_details 'w = 1/[2.0750\s(Fo^2^)]'
_refine_ls_weighting_scheme calc
_refine_ls_wR_factor_ref 0.0660
_reflns_number_gt 5407
_reflns_number_total 9713
_reflns_threshold_expression F^2^>2.0\s(F^2^)
_cod_data_source_file ic060796osi20060510_085650.cif
_cod_data_source_block '_[IrCl(Phib)(ppy)].C6H12_2'
_cod_original_cell_volume 3859.1(14)
_cod_original_formula_sum 'C49 H43 Cl Ir N5 '
_cod_database_code 4350400

loop_
_symmetry_equiv_pos_site_id
_symmetry_equiv_pos_as_xyz
1 +X,+Y,+Z
2 -X,1/2+Y,1/2-Z
3 -X,-Y,-Z
4 +X,1/2-Y,1/2+Z

loop_
_atom_site_label
_atom_site_type_symbol
_atom_site_fract_x
_atom_site_fract_y
_atom_site_fract_z
_atom_site_U_iso_or_equiv
_atom_site_adp_type
_atom_site_occupancy
_atom_site_symmetry_multiplicity
_atom_site_calc_flag
_atom_site_refinement_flags
Ir(1) Ir 0.26376(4) 0.69962(2) 0.49182(2) 0.02417(11) Uani 1.00 1 d .
Cl(1) Cl 0.1576(3) 0.7889(1) 0.4132(2) 0.0397(8) Uani 1.00 1 d .
N(1) N 0.1044(8) 0.6417(4) 0.4610(5) 0.027(2) Uani 1.00 1 d .
N(2) N 0.4412(8) 0.7427(4) 0.4848(5) 0.028(3) Uani 1.00 1 d .
N(3) N 0.2133(8) 0.7408(5) 0.5924(5) 0.031(3) Uani 1.00 1 d .
N(4) N 0.0013(9) 0.5687(5) 0.3842(5) 0.032(3) Uani 1.00 1 d .
N(5) N 0.5997(9) 0.7570(4) 0.4209(5) 0.031(3) Uani 1.00 1 d .
C(1) C 0.3068(10) 0.6569(5) 0.4048(6) 0.027(3) Uani 1.00 1 d .
C(2) C 0.3447(10) 0.6344(5) 0.5664(6) 0.030(3) Uani 1.00 1 d .
C(3) C -0.0152(11) 0.6314(5) 0.4822(6) 0.031(3) Uani 1.00 1 d .
C(4) C -0.0748(10) 0.6624(6) 0.5374(7) 0.033(3) Uani 1.00 1 d .
C(5) C -0.2012(12) 0.6436(7) 0.5409(7) 0.042(3) Uani 1.00 1 d .
C(6) C -0.2621(11) 0.5965(7) 0.4949(7) 0.049(4) Uani 1.00 1 d .
C(7) C -0.2047(12) 0.5671(7) 0.4386(8) 0.046(4) Uani 1.00 1 d .
C(8) C -0.0823(11) 0.5862(6) 0.4339(6) 0.035(3) Uani 1.00 1 d .
C(9) C -0.0314(11) 0.5233(5) 0.3233(7) 0.030(3) Uani 1.00 1 d .
C(10) C -0.1222(12) 0.5410(6) 0.2654(8) 0.046(4) Uani 1.00 1 d .
C(11) C -0.152(2) 0.4956(7) 0.2065(8) 0.065(5) Uani 1.00 1 d .
C(12) C -0.097(2) 0.4365(7) 0.2068(9) 0.062(5) Uani 1.00 1 d .
C(13) C -0.006(2) 0.4207(7) 0.2702(9) 0.058(5) Uani 1.00 1 d .
C(14) C 0.027(1) 0.4638(6) 0.3249(9) 0.060(5) Uani 1.00 1 d .
C(15) C 0.1132(10) 0.6043(5) 0.4039(6) 0.029(3) Uani 1.00 1 d .
C(16) C 0.2268(10) 0.6087(5) 0.3661(6) 0.028(3) Uani 1.00 1 d .
C(17) C 0.2550(10) 0.5781(5) 0.3002(6) 0.026(3) Uani 1.00 1 d .
C(18) C 0.3669(11) 0.5975(5) 0.2757(6) 0.033(3) Uani 1.00 1 d .
C(19) C 0.4495(11) 0.6437(5) 0.3109(6) 0.030(3) Uani 1.00 1 d .
C(20) C 0.4215(10) 0.6748(5) 0.3769(6) 0.029(3) Uani 1.00 1 d .
C(21) C 0.4860(10) 0.7251(5) 0.4246(6) 0.026(3) Uani 1.00 1 d .
C(22) C 0.6640(10) 0.7619(6) 0.3569(7) 0.034(3) Uani 1.00 1 d .
C(23) C 0.5976(13) 0.7839(6) 0.2904(7) 0.044(4) Uani 1.00 1 d .
C(24) C 0.6583(13) 0.7886(6) 0.2291(8) 0.050(4) Uani 1.00 1 d .
C(25) C 0.7844(13) 0.7685(7) 0.2339(8) 0.055(4) Uani 1.00 1 d .
C(26) C 0.853(1) 0.7489(9) 0.3017(9) 0.079(6) Uani 1.00 1 d .
C(27) C 0.7905(12) 0.7430(8) 0.3639(9) 0.061(5) Uani 1.00 1 d .
C(28) C 0.6238(10) 0.7969(6) 0.4833(7) 0.035(3) Uani 1.00 1 d .
C(29) C 0.7268(12) 0.8374(6) 0.5110(8) 0.039(4) Uani 1.00 1 d .
C(30) C 0.721(1) 0.8694(7) 0.5757(8) 0.053(4) Uani 1.00 1 d .
C(31) C 0.622(1) 0.8610(6) 0.6157(8) 0.048(4) Uani 1.00 1 d .
C(32) C 0.5189(13) 0.8182(6) 0.5911(7) 0.042(4) Uani 1.00 1 d .
C(33) C 0.5238(11) 0.7858(5) 0.5252(6) 0.032(3) Uani 1.00 1 d .
C(34) C 0.1463(12) 0.7961(6) 0.5972(7) 0.041(3) Uani 1.00 1 d .
C(35) C 0.1112(11) 0.8149(6) 0.6647(7) 0.039(3) Uani 1.00 1 d .
C(36) C 0.1476(12) 0.7764(7) 0.7262(7) 0.044(4) Uani 1.00 1 d .
C(37) C 0.2194(11) 0.7212(6) 0.7233(6) 0.032(3) Uani 1.00 1 d .
C(38) C 0.2496(10) 0.7035(6) 0.6548(6) 0.030(3) Uani 1.00 1 d .
C(39) C 0.3223(11) 0.6433(6) 0.6415(6) 0.033(3) Uani 1.00 1 d .
C(40) C 0.3740(12) 0.6030(6) 0.6982(7) 0.044(4) Uani 1.00 1 d .
C(41) C 0.4503(11) 0.5488(6) 0.6849(7) 0.039(4) Uani 1.00 1 d .
C(42) C 0.4721(12) 0.5389(7) 0.6122(7) 0.043(4) Uani 1.00 1 d .
C(43) C 0.4197(10) 0.5797(5) 0.5549(7) 0.034(3) Uani 1.00 1 d .
C(44) C 0.261(2) 1.0628(8) 0.6604(10) 0.073(5) Uiso 1.00 1 d .
C(45) C 0.233(4) 1.021(2) 0.620(2) 0.21(2) Uiso 1.00 1 d .
C(46) C 0.160(4) 0.973(2) 0.552(2) 0.20(1) Uiso 1.00 1 d .
C(47) C 0.300(5) 0.950(3) 0.562(3) 0.29(2) Uiso 1.00 1 d .
C(48) C 0.396(9) 0.972(5) 0.492(4) 0.58(6) Uiso 1.00 1 d .
C(49) C 0.453(2) 0.9391(9) 0.4167(11) 0.091(6) Uiso 1.00 1 d .
H(1) H -0.0313 0.6942 0.5704 0.039 Uiso 1.00 1 c R
H(2) H -0.2460 0.6642 0.5760 0.050 Uiso 1.00 1 c R
H(3) H -0.3461 0.5831 0.5014 0.059 Uiso 1.00 1 c R
H(4) H -0.2487 0.5356 0.4055 0.056 Uiso 1.00 1 c R
H(5) H -0.1640 0.5823 0.2644 0.055 Uiso 1.00 1 c R
H(6) H -0.2144 0.5074 0.1649 0.078 Uiso 1.00 1 c R
H(7) H -0.1176 0.4067 0.1666 0.075 Uiso 1.00 1 c R
H(8) H 0.0328 0.3786 0.2737 0.069 Uiso 1.00 1 c R
H(9) H 0.0915 0.4528 0.3656 0.072 Uiso 1.00 1 c R
H(10) H 0.1997 0.5460 0.2743 0.032 Uiso 1.00 1 c R
H(11) H 0.3880 0.5776 0.2319 0.039 Uiso 1.00 1 c R
H(12) H 0.5251 0.6551 0.2914 0.036 Uiso 1.00 1 c R
H(13) H 0.5097 0.7958 0.2868 0.053 Uiso 1.00 1 c R
H(14) H 0.6137 0.8055 0.1836 0.060 Uiso 1.00 1 c R
H(15) H 0.8245 0.7682 0.1906 0.067 Uiso 1.00 1 c R
H(16) H 0.9419 0.7395 0.3059 0.095 Uiso 1.00 1 c R
H(17) H 0.8345 0.7263 0.4098 0.073 Uiso 1.00 1 c R
H(18) H 0.7984 0.8424 0.4856 0.047 Uiso 1.00 1 c R
H(19) H 0.7878 0.8989 0.5942 0.064 Uiso 1.00 1 c R
H(20) H 0.6224 0.8846 0.6609 0.057 Uiso 1.00 1 c R
H(21) H 0.4501 0.8120 0.6185 0.050 Uiso 1.00 1 c R
H(22) H 0.1227 0.8224 0.5541 0.049 Uiso 1.00 1 c R
H(23) H 0.0629 0.8538 0.6682 0.047 Uiso 1.00 1 c R
H(24) H 0.1221 0.7886 0.7722 0.053 Uiso 1.00 1 c R
H(25) H 0.2474 0.6959 0.7667 0.039 Uiso 1.00 1 c R
H(26) H 0.3585 0.6116 0.7474 0.053 Uiso 1.00 1 c R
H(27) H 0.4853 0.5202 0.7241 0.047 Uiso 1.00 1 c R
H(28) H 0.5243 0.5033 0.6017 0.052 Uiso 1.00 1 c R
H(29) H 0.4350 0.5704 0.5058 0.041 Uiso 1.00 1 c R
H(30) H 0.3171 1.0918 0.6401 0.087 Uiso 1.00 1 c R
H(31) H 0.3043 1.0455 0.7062 0.087 Uiso 1.00 1 c R
H(32) H 0.1866 1.0857 0.6689 0.087 Uiso 1.00 1 c R
H(33) H 0.3137 1.0198 0.6031 0.248 Uiso 1.00 1 c R
H(34) H 0.2310 0.9896 0.6580 0.248 Uiso 1.00 1 c R
H(35) H 0.0982 0.9432 0.5648 0.242 Uiso 1.00 1 c R
H(36) H 0.1265 0.9939 0.5060 0.242 Uiso 1.00 1 c R
H(37) H 0.3419 0.9674 0.6079 0.347 Uiso 1.00 1 c R
H(38) H 0.2989 0.9038 0.5643 0.347 Uiso 1.00 1 c R
H(39) H 0.3512 1.0093 0.4701 0.696 Uiso 1.00 1 c R
H(40) H 0.4736 0.9856 0.5221 0.696 Uiso 1.00 1 c R
H(41) H 0.5347 0.9194 0.4329 0.109 Uiso 1.00 1 c R
H(42) H 0.4624 0.9727 0.3817 0.109 Uiso 1.00 1 c R
H(43) H 0.3948 0.9070 0.3939 0.109 Uiso 1.00 1 c R

loop_
_atom_site_aniso_label
_atom_site_aniso_U_11
_atom_site_aniso_U_22
_atom_site_aniso_U_33
_atom_site_aniso_U_12
_atom_site_aniso_U_13
_atom_site_aniso_U_23
Ir(1) 0.0209(2) 0.0346(3) 0.0177(2) -0.0045(2) 0.00503(13) -0.0011(2)
Cl(1) 0.047(2) 0.046(2) 0.025(1) 0.0049(13) 0.0041(13) 0.0035(12)
N(1) 0.025(5) 0.034(5) 0.023(5) -0.017(4) 0.003(4) 0.001(4)
N(2) 0.022(5) 0.031(5) 0.034(5) -0.009(4) 0.010(4) -0.003(4)
N(3) 0.019(5) 0.044(6) 0.030(5) -0.003(4) 0.001(4) -0.008(4)
N(4) 0.021(5) 0.047(6) 0.026(5) -0.005(4) 0.002(4) 0.011(4)
N(5) 0.023(5) 0.039(6) 0.031(5) -0.009(4) 0.002(4) 0.005(4)
C(1) 0.018(5) 0.033(6) 0.030(6) -0.001(4) 0.007(5) 0.002(5)
C(2) 0.020(5) 0.039(7) 0.030(6) -0.017(5) 0.004(5) -0.002(5)
C(3) 0.022(5) 0.044(7) 0.027(6) -0.000(5) -0.000(5) 0.011(5)
C(4) 0.021(6) 0.049(7) 0.030(6) 0.009(5) 0.009(5) 0.010(5)
C(5) 0.031(7) 0.074(8) 0.022(6) -0.003(6) 0.006(5) 0.008(6)
C(6) 0.018(6) 0.094(10) 0.035(8) -0.016(6) 0.002(6) -0.000(7)
C(7) 0.026(6) 0.058(8) 0.051(8) -0.013(6) -0.005(6) 0.014(7)
C(8) 0.031(6) 0.048(7) 0.025(6) -0.005(5) 0.002(5) 0.015(5)
C(9) 0.033(6) 0.015(6) 0.036(6) -0.011(4) -0.009(5) -0.002(5)
C(10) 0.040(7) 0.045(8) 0.046(8) 0.001(6) -0.010(6) 0.001(6)
C(11) 0.095(13) 0.045(9) 0.042(8) -0.027(8) -0.031(8) 0.010(7)
C(12) 0.095(13) 0.026(8) 0.068(11) -0.036(8) 0.019(10) -0.013(7)
C(13) 0.063(10) 0.029(8) 0.076(11) -0.013(6) -0.003(9) -0.006(7)
C(14) 0.058(9) 0.029(8) 0.078(11) -0.009(6) -0.037(8) 0.015(7)
C(15) 0.021(5) 0.040(6) 0.025(6) -0.001(5) 0.005(5) 0.018(5)
C(16) 0.016(5) 0.037(6) 0.028(6) 0.002(4) -0.000(4) 0.002(5)
C(17) 0.026(6) 0.030(6) 0.023(5) 0.004(4) 0.002(5) 0.002(4)
C(18) 0.037(7) 0.034(6) 0.029(6) 0.008(5) 0.009(5) 0.002(5)
C(19) 0.032(6) 0.039(6) 0.025(6) 0.009(5) 0.022(5) 0.001(5)
C(20) 0.023(6) 0.037(6) 0.030(6) -0.008(5) 0.013(5) -0.005(5)
C(21) 0.020(5) 0.037(6) 0.020(5) -0.008(4) 0.001(4) 0.003(4)
C(22) 0.015(5) 0.052(7) 0.036(7) -0.002(5) 0.009(5) 0.002(6)
C(23) 0.036(7) 0.054(8) 0.041(8) -0.003(6) 0.007(6) 0.015(6)
C(24) 0.042(8) 0.072(9) 0.036(7) -0.007(7) 0.007(6) 0.009(7)
C(25) 0.040(8) 0.091(10) 0.041(8) -0.011(7) 0.024(7) 0.012(8)
C(26) 0.033(8) 0.16(2) 0.055(10) 0.030(9) 0.031(8) 0.038(11)
C(27) 0.022(7) 0.111(12) 0.047(9) 0.006(7) 0.003(6) 0.020(9)
C(28) 0.025(5) 0.043(7) 0.038(6) -0.009(5) 0.007(5) 0.011(6)
C(29) 0.036(7) 0.037(7) 0.048(8) -0.011(6) 0.017(6) 0.006(6)
C(30) 0.046(8) 0.057(9) 0.049(9) -0.021(7) -0.017(7) -0.009(7)
C(31) 0.053(9) 0.048(8) 0.038(7) -0.021(7) -0.009(7) -0.008(6)
C(32) 0.043(8) 0.053(8) 0.028(6) -0.015(6) 0.003(6) -0.003(5)
C(33) 0.037(7) 0.031(7) 0.028(6) -0.011(5) 0.007(5) -0.000(5)
C(34) 0.040(7) 0.051(8) 0.032(6) -0.010(6) 0.006(6) -0.010(6)
C(35) 0.032(6) 0.048(8) 0.036(7) 0.005(5) 0.001(6) -0.010(6)
C(36) 0.036(7) 0.065(8) 0.033(7) -0.004(6) 0.012(6) -0.012(6)
C(37) 0.030(6) 0.051(7) 0.018(5) -0.018(5) 0.010(5) -0.011(5)
C(38) 0.023(5) 0.045(7) 0.025(5) -0.007(5) 0.009(4) -0.013(6)
C(39) 0.026(6) 0.052(7) 0.022(6) -0.015(5) 0.011(5) -0.005(5)
C(40) 0.042(7) 0.054(8) 0.033(7) -0.009(6) 0.000(6) 0.009(6)
C(41) 0.029(6) 0.042(7) 0.042(8) 0.002(5) -0.009(6) 0.012(6)
C(42) 0.031(7) 0.058(9) 0.039(7) -0.004(6) 0.004(6) -0.000(6)
C(43) 0.018(5) 0.048(7) 0.038(7) -0.004(5) 0.009(5) -0.003(6)

loop_
_atom_type_symbol
_atom_type_description
_atom_type_scat_dispersion_real
_atom_type_scat_dispersion_imag
_atom_type_scat_source
C C 0.003 0.002
;
International Tables for Crystallography
(1992, Vol. C, Tables 4.2.6.8 and 6.1.1.4)
;
H H 0.000 0.000
;
International Tables for Crystallography
(1992, Vol. C, Table 6.1.1.4)
;
N N 0.006 0.003
;
International Tables for Crystallography
(1992, Vol. C, Tables 4.2.6.8 and 6.1.1.4)
;
Cl Cl 0.148 0.159
;
International Tables for Crystallography
(1992, Vol. C, Tables 4.2.6.8 and 6.1.1.4)
;
Ir Ir -1.444 7.990
;
International Tables for Crystallography
(1992, Vol. C, Tables 4.2.6.8 and 6.1.1.4)
;

loop_
_geom_angle_atom_site_label_1
_geom_angle_atom_site_label_2
_geom_angle_atom_site_label_3
_geom_angle
N(1) Ir(1) Cl(1) 89.6(2)
N(2) Ir(1) Cl(1) 88.9(2)
N(3) Ir(1) Cl(1) 92.9(2)
C(1) Ir(1) Cl(1) 90.2(3)
C(2) Ir(1) Cl(1) 172.6(3)
N(2) Ir(1) N(1) 157.8(4)
N(3) Ir(1) N(1) 99.0(4)
C(1) Ir(1) N(1) 78.6(4)
C(2) Ir(1) N(1) 92.5(4)
Ir(1) N(1) C(3) 138.4(7)
Ir(1) N(1) C(15) 113.4(7)
N(3) Ir(1) N(2) 103.3(3)
C(1) Ir(1) N(2) 79.2(4)
C(2) Ir(1) N(2) 91.8(4)
Ir(1) N(2) C(21) 112.2(7)
Ir(1) N(2) C(33) 137.7(8)
C(1) Ir(1) N(3) 176.0(4)
C(2) Ir(1) N(3) 79.7(4)
Ir(1) N(3) C(34) 126.0(8)
Ir(1) N(3) C(38) 114.2(7)
C(2) Ir(1) C(1) 97.1(4)
Ir(1) C(1) C(16) 121.9(8)
Ir(1) C(1) C(20) 119.8(7)
Ir(1) C(2) C(39) 116.4(8)
Ir(1) C(2) C(43) 128.5(9)
C(15) N(1) C(3) 108.2(9)
N(1) C(3) C(4) 130(1)
N(1) C(3) C(8) 108(1)
N(1) C(15) C(16) 120.0(9)
N(1) C(15) N(4) 110(1)
N(2) C(21) C(20) 120(1)
C(33) N(2) C(21) 110.1(9)
N(2) C(21) N(5) 110.0(9)
N(2) C(33) C(28) 106(1)
N(2) C(33) C(32) 132(1)
C(38) N(3) C(34) 119(1)
N(3) C(34) C(35) 120(1)
N(3) C(38) C(39) 114(1)
N(3) C(38) C(37) 121(1)
N(4) C(8) C(3) 105(1)
C(15) N(4) C(8) 107.1(9)
N(4) C(8) C(7) 131(1)
C(9) N(4) C(8) 123.9(9)
C(15) N(4) C(9) 128(1)
N(4) C(9) C(10) 118(1)
N(4) C(9) C(14) 120(1)
N(4) C(15) C(16) 129(1)
N(5) C(21) C(20) 129(1)
C(22) N(5) C(21) 126.7(9)
C(28) N(5) C(21) 106.7(9)
C(28) N(5) C(22) 124.8(9)
N(5) C(22) C(23) 119(1)
N(5) C(22) C(27) 118(1)
N(5) C(28) C(33) 106.9(9)
N(5) C(28) C(29) 132(1)
C(1) C(16) C(15) 105.9(9)
C(20) C(1) C(16) 118(1)
C(1) C(16) C(17) 122(1)
C(1) C(20) C(21) 108(1)
C(1) C(20) C(19) 118.8(9)
C(2) C(39) C(38) 115.2(9)
C(43) C(2) C(39) 115(1)
C(2) C(39) C(40) 122(1)
C(2) C(43) C(42) 122(1)
C(8) C(3) C(4) 120(1)
C(3) C(4) C(5) 116(1)
C(3) C(8) C(7) 122(1)
C(4) C(5) C(6) 121(1)
C(5) C(6) C(7) 122(1)
C(6) C(7) C(8) 116(1)
C(14) C(9) C(10) 121(1)
C(9) C(10) C(11) 117(1)
C(9) C(14) C(13) 120(1)
C(10) C(11) C(12) 122(1)
C(11) C(12) C(13) 116(1)
C(12) C(13) C(14) 121(1)
C(15) C(16) C(17) 131.2(9)
C(16) C(17) C(18) 116.5(9)
C(17) C(18) C(19) 123(1)
C(18) C(19) C(20) 119(1)
C(19) C(20) C(21) 132(1)
C(27) C(22) C(23) 121(1)
C(22) C(23) C(24) 119(1)
C(22) C(27) C(26) 118(1)
C(23) C(24) C(25) 119(1)
C(24) C(25) C(26) 120(1)
C(25) C(26) C(27) 119(1)
C(33) C(28) C(29) 120(1)
C(28) C(29) C(30) 117(1)
C(28) C(33) C(32) 121(1)
C(29) C(30) C(31) 122(1)
C(30) C(31) C(32) 121(1)
C(31) C(32) C(33) 116(1)
C(34) C(35) C(36) 118(1)
C(35) C(36) C(37) 122(1)
C(36) C(37) C(38) 117(1)
C(37) C(38) C(39) 124(1)
C(38) C(39) C(40) 122(1)
C(39) C(40) C(41) 121(1)
C(40) C(41) C(42) 117(1)
C(41) C(42) C(43) 121(1)
C(44) C(45) C(46) 165(3)
C(45) C(46) C(47) 76(2)
C(46) C(47) C(48) 118(4)
C(47) C(48) C(49) 140(6)
N(3) C(34) H(22) 119.7626
C(2) C(43) H(29) 118.7462
C(3) C(4) H(1) 121.8965
H(1) C(4) C(5) 121.8960
C(4) C(5) H(2) 119.1293
H(2) C(5) C(6) 119.1286
C(5) C(6) H(3) 118.9423
C(6) C(7) H(4) 121.8123
H(3) C(6) C(7) 118.9428
H(4) C(7) C(8) 121.8124
C(9) C(10) H(5) 121.3904
C(9) C(14) H(9) 119.6210
H(5) C(10) C(11) 121.3907
C(10) C(11) H(6) 118.5761
H(6) C(11) C(12) 118.5761
C(11) C(12) H(7) 121.7067
C(12) C(13) H(8) 119.3425
H(7) C(12) C(13) 121.7064
C(13) C(14) H(9) 119.6219
H(8) C(13) C(14) 119.3421
C(16) C(17) H(10) 121.7508
H(10) C(17) C(18) 121.7515
C(17) C(18) H(11) 118.0423
C(18) C(19) H(12) 120.0734
H(11) C(18) C(19) 118.0418
H(12) C(19) C(20) 120.0740
C(22) C(23) H(13) 120.0431
C(22) C(27) H(17) 120.9183
H(13) C(23) C(24) 120.0432
C(23) C(24) H(14) 120.1505
H(14) C(24) C(25) 120.1500
C(24) C(25) H(15) 119.8945
C(25) C(26) H(16) 120.0098
H(15) C(25) C(26) 119.8948
C(26) C(27) H(17) 120.9187
H(16) C(26) C(27) 120.0094
C(28) C(29) H(18) 121.3621
H(18) C(29) C(30) 121.3610
C(29) C(30) H(19) 118.5410
H(19) C(30) C(31) 118.5416
C(30) C(31) H(20) 119.3614
C(31) C(32) H(21) 121.8393
H(20) C(31) C(32) 119.3616
H(21) C(32) C(33) 121.8381
H(22) C(34) C(35) 119.7637
C(34) C(35) H(23) 120.6819
H(23) C(35) C(36) 120.6830
C(35) C(36) H(24) 118.9819
C(36) C(37) H(25) 121.3491
H(24) C(36) C(37) 118.9828
H(25) C(37) C(38) 121.3489
C(39) C(40) H(26) 119.4784
H(26) C(40) C(41) 119.4790
C(40) C(41) H(27) 121.3043
C(41) C(42) H(28) 119.2519
H(27) C(41) C(42) 121.3045
C(42) C(43) H(29) 118.7465
H(28) C(42) C(43) 119.2524
H(30) C(44) C(45) 109.4698
H(31) C(44) C(45) 109.4703
H(32) C(44) C(45) 109.4702
C(44) C(45) H(33) 94.2811
C(44) C(45) H(34) 94.2809
H(31) C(44) H(30) 109.4723
H(32) C(44) H(30) 109.4730
H(32) C(44) H(31) 109.4717
C(45) C(46) H(35) 116.9151
H(33) C(45) C(46) 94.2812
H(34) C(45) C(46) 94.2814
C(45) C(46) H(36) 116.9154
H(34) C(45) H(33) 109.4596
C(46) C(47) H(38) 107.1157
H(35) C(46) C(47) 116.9155
H(36) C(46) C(47) 116.9150
C(46) C(47) H(37) 107.1159
H(36) C(46) H(35) 109.4599
H(38) C(47) C(48) 107.1158
C(47) C(48) H(40) 101.2567
H(37) C(47) C(48) 107.1161
C(47) C(48) H(39) 101.2562
H(38) C(47) H(37) 109.4600
C(48) C(49) H(43) 109.4696
C(48) C(49) H(41) 109.4700
H(40) C(48) C(49) 101.2564
H(39) C(48) C(49) 101.2566
C(48) C(49) H(42) 109.4701
H(40) C(48) H(39) 109.4592
H(43) C(49) H(41) 109.4730
H(42) C(49) H(41) 109.4719
H(43) C(49) H(42) 109.4728

loop_
_geom_bond_atom_site_label_1
_geom_bond_atom_site_label_2
_geom_bond_distance
Ir(1) Cl(1) 2.474(3)
Ir(1) N(1) 2.058(8)
Ir(1) N(2) 2.088(9)
Ir(1) N(3) 2.15(1)
Ir(1) C(1) 1.92(1)
Ir(1) C(2) 1.99(1)
N(1) C(3) 1.39(1)
N(1) C(15) 1.30(1)
N(2) C(21) 1.31(1)
N(2) C(33) 1.37(1)
N(3) C(34) 1.34(2)
N(3) C(38) 1.37(1)
N(4) C(8) 1.40(2)
N(4) C(9) 1.44(1)
N(4) C(15) 1.38(1)
N(5) C(21) 1.37(1)
N(5) C(22) 1.44(2)
N(5) C(28) 1.39(1)
C(1) C(16) 1.41(1)
C(1) C(20) 1.43(2)
C(2) C(39) 1.43(2)
C(2) C(43) 1.40(2)
C(3) C(4) 1.41(2)
C(3) C(8) 1.39(2)
C(4) C(5) 1.40(2)
C(5) C(6) 1.37(2)
C(6) C(7) 1.40(2)
C(7) C(8) 1.36(2)
C(9) C(10) 1.35(2)
C(9) C(14) 1.36(2)
C(10) C(11) 1.41(2)
C(11) C(12) 1.34(2)
C(12) C(13) 1.41(2)
C(13) C(12) 1.41(2)
C(13) C(14) 1.33(2)
C(14) C(13) 1.33(2)
C(15) C(16) 1.47(2)
C(16) C(17) 1.42(2)
C(17) C(18) 1.38(2)
C(18) C(19) 1.37(2)
C(19) C(20) 1.43(2)
C(20) C(21) 1.44(1)
C(22) C(23) 1.37(2)
C(22) C(27) 1.37(2)
C(23) C(24) 1.37(2)
C(24) C(25) 1.38(2)
C(25) C(26) 1.38(2)
C(26) C(27) 1.40(2)
C(28) C(29) 1.40(2)
C(28) C(33) 1.41(2)
C(29) C(30) 1.35(2)
C(30) C(31) 1.37(2)
C(31) C(32) 1.41(2)
C(32) C(33) 1.38(2)
C(34) C(35) 1.39(2)
C(35) C(36) 1.37(2)
C(36) C(37) 1.36(2)
C(37) C(38) 1.38(2)
C(38) N(3) 1.37(1)
C(38) C(37) 1.38(2)
C(38) C(39) 1.49(2)
C(39) C(38) 1.49(2)
C(39) C(40) 1.36(2)
C(40) C(41) 1.41(2)
C(41) C(42) 1.39(2)
C(42) C(43) 1.38(2)
C(44) C(45) 1.13(4)
C(45) C(46) 1.67(5)
C(46) C(47) 1.54(7)
C(47) C(48) 1.8(1)
C(48) C(49) 1.72(9)
C(4) H(1) 0.9500
C(5) H(2) 0.9500
C(6) H(3) 0.9500
C(7) H(4) 0.9500
C(10) H(5) 0.9500
C(11) H(6) 0.9500
C(12) H(7) 0.9500
C(13) H(8) 0.9500
C(14) H(9) 0.9500
C(17) H(10) 0.9500
C(18) H(11) 0.9500
C(19) H(12) 0.9500
C(23) H(13) 0.9500
C(24) H(14) 0.9500
C(25) H(15) 0.9500
C(26) H(16) 0.9500
C(27) H(17) 0.9500
C(29) H(18) 0.9500
C(30) H(19) 0.9500
C(31) H(20) 0.9500
C(32) H(21) 0.9500
C(34) H(22) 0.9500
C(35) H(23) 0.9500
C(36) H(24) 0.9500
C(37) H(25) 0.9500
C(40) H(26) 0.9500
C(41) H(27) 0.9500
C(42) H(28) 0.9500
C(43) H(29) 0.9500
C(44) H(30) 0.9500
C(44) H(31) 0.9500
C(44) H(32) 0.9500
C(45) H(33) 0.9500
C(45) H(34) 0.9500
C(46) H(35) 0.9500
C(46) H(36) 0.9500
C(47) H(37) 0.9500
C(47) H(38) 0.9500
C(48) H(39) 0.9500
C(48) H(40) 0.9500
C(49) H(41) 0.9500
C(49) H(42) 0.9500
C(49) H(43) 0.9500
H(8) C(13) 0.9500

loop_
_geom_contact_atom_site_label_1
_geom_contact_atom_site_label_2
_geom_contact_distance
_geom_contact_site_symmetry_2
Ir(1) C(3) 3.23(1) .
Ir(1) C(15) 2.84(1) .
Ir(1) C(16) 2.92(1) .
Ir(1) C(20) 2.91(1) .
Ir(1) C(21) 2.85(1) .
Ir(1) C(33) 3.23(1) .
Ir(1) C(34) 3.13(1) .
Ir(1) C(38) 2.99(1) .
Ir(1) C(39) 2.93(1) .
Ir(1) C(43) 3.07(1) .
Cl(1) N(1) 3.205(9) .
Cl(1) N(2) 3.208(9) .
Cl(1) N(3) 3.36(1) .
Cl(1) C(1) 3.14(1) .
Cl(1) C(34) 3.36(1) .
N(1) N(3) 3.20(1) .
N(1) N(4) 2.21(1) .
N(1) C(1) 2.52(1) .
N(1) C(2) 2.93(1) .
N(1) C(4) 2.55(2) .
N(1) C(7) 3.56(2) .
N(1) C(8) 2.26(1) .
N(1) C(16) 2.41(1) .
N(2) N(3) 3.32(1) .
N(2) N(5) 2.20(1) .
N(2) C(1) 2.56(1) .
N(2) C(2) 2.93(1) .
N(2) C(20) 2.38(1) .
N(2) C(22) 3.57(2) .
N(2) C(28) 2.22(1) .
N(2) C(29) 3.55(2) .
N(2) C(32) 2.50(1) .
N(2) C(43) 3.59(1) .
N(3) C(2) 2.66(1) .
N(3) C(4) 3.44(1) .
N(3) C(32) 3.59(2) .
N(3) C(35) 2.37(2) .
N(3) C(36) 2.73(2) .
N(3) C(37) 2.40(1) .
N(3) C(39) 2.40(1) .
N(4) C(3) 2.22(1) .
N(4) C(4) 3.57(2) .
N(4) C(7) 2.52(2) .
N(4) C(10) 2.40(2) .
N(4) C(14) 2.43(2) .
N(4) C(16) 2.58(1) .
N(4) C(17) 3.28(2) .
N(5) C(19) 3.30(1) .
N(5) C(20) 2.55(1) .
N(5) C(23) 2.43(2) .
N(5) C(27) 2.42(2) .
N(5) C(29) 2.55(1) .
N(5) C(32) 3.56(2) .
N(5) C(33) 2.25(2) .
C(1) C(2) 2.93(2) .
C(1) C(15) 2.30(1) .
C(1) C(17) 2.48(1) .
C(1) C(18) 2.80(2) .
C(1) C(19) 2.46(2) .
C(1) C(21) 2.33(1) .
C(1) C(43) 3.21(2) .
C(2) C(15) 3.57(1) .
C(2) C(38) 2.47(2) .
C(2) C(40) 2.45(2) .
C(2) C(41) 2.86(2) .
C(2) C(42) 2.44(2) .
C(3) C(5) 2.38(2) .
C(3) C(6) 2.74(2) .
C(3) C(7) 2.42(2) .
C(3) C(15) 2.18(2) .
C(3) C(16) 3.59(2) .
C(3) C(27) 3.55(2) 45501
C(4) C(6) 2.41(2) .
C(4) C(7) 2.85(2) .
C(4) C(8) 2.43(2) .
C(4) C(14) 3.57(2) 56603
C(4) C(15) 3.56(2) .
C(5) C(7) 2.42(2) .
C(5) C(8) 2.74(2) .
C(5) C(14) 3.57(2) 56603
C(6) C(8) 2.35(2) .
C(7) C(9) 3.12(2) .
C(7) C(10) 3.43(2) .
C(7) C(15) 3.58(2) .
C(7) C(42) 3.56(2) 56603
C(8) C(9) 2.51(2) .
C(8) C(10) 3.16(2) .
C(8) C(14) 3.49(2) .
C(8) C(15) 2.24(2) .
C(9) C(11) 2.36(2) .
C(9) C(12) 2.76(2) .
C(9) C(13) 2.34(2) .
C(9) C(15) 2.55(1) .
C(9) C(16) 3.22(1) .
C(9) C(17) 3.31(2) .
C(10) C(12) 2.42(2) .
C(10) C(13) 2.74(2) .
C(10) C(14) 2.36(2) .
C(10) C(15) 3.49(2) .
C(11) C(13) 2.34(2) .
C(11) C(14) 2.71(2) .
C(12) C(14) 2.39(2) .
C(13) C(9) 2.34(2) .
C(13) C(10) 2.74(2) .
C(13) C(11) 2.34(2) .
C(14) C(4) 3.57(2) 56603
C(14) C(5) 3.57(2) 56603
C(14) C(15) 3.27(2) .
C(14) C(17) 3.43(2) .
C(15) C(17) 2.64(2) .
C(16) C(18) 2.38(2) .
C(16) C(19) 2.78(2) .
C(16) C(20) 2.44(1) .
C(16) C(36) 3.46(2) 56404
C(17) C(19) 2.43(2) .
C(17) C(20) 2.85(1) .
C(17) C(35) 3.46(2) 56404
C(17) C(36) 3.38(2) 56404
C(18) C(20) 2.42(2) .
C(18) C(35) 3.58(2) 56404
C(18) C(36) 3.48(2) 56404
C(18) C(41) 3.57(2) 66603
C(19) C(21) 2.63(1) .
C(19) C(22) 3.32(2) .
C(19) C(23) 3.31(2) .
C(20) C(22) 3.18(2) .
C(20) C(23) 3.43(2) .
C(20) C(33) 3.56(2) .
C(21) C(22) 2.51(2) .
C(21) C(23) 3.11(2) .
C(21) C(27) 3.57(2) .
C(21) C(28) 2.22(1) .
C(21) C(29) 3.59(2) .
C(21) C(32) 3.54(2) .
C(21) C(33) 2.19(2) .
C(22) C(24) 2.37(2) .
C(22) C(25) 2.74(2) .
C(22) C(26) 2.38(2) .
C(22) C(28) 2.50(2) .
C(22) C(29) 3.17(2) .
C(23) C(25) 2.38(2) .
C(23) C(26) 2.76(2) .
C(23) C(27) 2.40(2) .
C(23) C(28) 3.48(2) .
C(23) C(40) 3.53(2) 56404
C(24) C(26) 2.40(2) .
C(24) C(27) 2.78(2) .
C(24) C(32) 3.47(2) 56404
C(25) C(27) 2.41(2) .
C(27) C(3) 3.55(2) 65501
C(27) C(28) 3.19(2) .
C(27) C(29) 3.45(2) .
C(28) C(30) 2.35(2) .
C(28) C(31) 2.74(2) .
C(28) C(32) 2.43(2) .
C(28) C(49) 3.53(2) .
C(29) C(31) 2.39(2) .
C(29) C(32) 2.84(2) .
C(29) C(33) 2.43(2) .
C(30) C(32) 2.42(2) .
C(30) C(33) 2.73(2) .
C(31) C(33) 2.37(2) .
C(32) C(24) 3.47(2) 56504
C(32) C(47) 3.53(5) .
C(34) C(36) 2.37(2) .
C(34) C(37) 2.76(2) .
C(34) C(38) 2.34(2) .
C(35) C(17) 3.46(2) 56504
C(35) C(18) 3.58(2) 56504
C(35) C(37) 2.39(2) .
C(35) C(38) 2.73(2) .
C(36) C(16) 3.46(2) 56504
C(36) C(17) 3.38(2) 56504
C(36) C(18) 3.48(2) 56504
C(36) C(38) 2.34(2) .
C(37) C(39) 2.53(2) .
C(37) C(40) 2.99(2) .
C(38) Ir(1) 2.99(1) .
C(38) C(2) 2.47(2) .
C(38) C(34) 2.34(2) .
C(38) C(35) 2.73(2) .
C(38) C(36) 2.34(2) .
C(38) C(40) 2.50(2) .
C(39) C(41) 2.42(2) .
C(39) C(42) 2.75(2) .
C(39) C(43) 2.39(2) .
C(40) C(23) 3.53(2) 56504
C(40) C(38) 2.50(2) .
C(40) C(42) 2.39(2) .
C(40) C(43) 2.76(2) .
C(41) C(18) 3.57(2) 66603
C(41) C(43) 2.42(2) .
C(42) C(7) 3.56(2) 56603
C(44) C(46) 2.78(4) .
C(44) C(47) 2.98(6) .
C(45) C(47) 1.99(7) .
C(45) C(48) 3.3(1) .
C(46) C(48) 2.9(1) .
C(47) C(49) 3.31(6) .
Ir(1) H(22) 3.2118 .
Ir(1) H(29) 3.1848 .
Cl(1) H(7) 2.8055 55502
Cl(1) H(16) 2.9295 45501
Cl(1) H(22) 2.7291 .
Cl(1) H(24) 2.9829 56404
Cl(1) H(25) 2.9747 56404
Cl(1) H(43) 3.5301 .
N(1) H(1) 2.8327 .
N(1) H(17) 3.3327 45501
N(2) H(21) 2.7985 .
N(2) H(29) 3.5428 .
N(3) H(1) 2.7175 .
N(3) H(21) 2.8614 .
N(3) H(22) 1.9914 .
N(3) H(23) 3.2281 .
N(3) H(25) 3.2610 .
N(3) H(38) 3.5084 .
N(4) H(4) 2.8038 .
N(4) H(5) 2.5772 .
N(4) H(9) 2.5939 .
N(4) H(10) 3.1415 .
N(5) H(2) 3.5676 65501
N(5) H(12) 3.1479 .
N(5) H(13) 2.5945 .
N(5) H(17) 2.5894 .
N(5) H(18) 2.8341 .
N(5) H(41) 3.4018 .
C(1) H(10) 3.3431 .
C(1) H(12) 3.3193 .
C(1) H(24) 3.0576 56404
C(1) H(29) 2.7436 .
C(2) H(14) 3.4885 56504
C(2) H(26) 3.3003 .
C(2) H(28) 3.2850 .
C(2) H(29) 2.0380 .
C(3) H(1) 2.0775 .
C(3) H(2) 3.2491 .
C(3) H(4) 3.2782 .
C(3) H(9) 3.4544 56603
C(3) H(17) 2.7092 45501
C(4) H(2) 2.0349 .
C(4) H(3) 3.2599 .
C(4) H(8) 3.4886 56603
C(4) H(9) 2.9605 56603
C(4) H(15) 3.4341 46504
C(4) H(17) 2.7005 45501
C(5) H(1) 2.0619 .
C(5) H(3) 2.0071 .
C(5) H(4) 3.2827 .
C(5) H(8) 3.5783 56603
C(5) H(9) 2.7355 56603
C(5) H(15) 3.2367 46504
C(5) H(17) 2.9896 45501
C(6) H(1) 3.2748 .
C(6) H(2) 2.0089 .
C(6) H(4) 2.0672 .
C(6) H(9) 3.0365 56603
C(6) H(17) 3.3108 45501
C(6) H(29) 3.2705 45501
C(7) H(2) 3.2705 .
C(7) H(3) 2.0392 .
C(7) H(5) 3.2708 .
C(7) H(9) 3.5897 56603
C(7) H(17) 3.3318 45501
C(8) H(1) 3.2984 .
C(8) H(3) 3.2078 .
C(8) H(4) 2.0297 .
C(8) H(5) 3.0620 .
C(8) H(17) 3.0073 45501
C(9) H(4) 2.9333 .
C(9) H(5) 2.0193 .
C(9) H(6) 3.2165 .
C(9) H(8) 3.1931 .
C(9) H(9) 2.0070 .
C(9) H(10) 2.7590 .
C(10) H(4) 3.0526 .
C(10) H(6) 2.0462 .
C(10) H(7) 3.2844 .
C(10) H(9) 3.2159 .
C(10) H(10) 3.3710 .
C(10) H(19) 3.3372 46404
C(10) H(20) 3.3979 46404
C(10) H(23) 3.5518 56404
C(11) H(5) 2.0740 .
C(11) H(7) 2.0108 .
C(11) H(8) 3.2026 .
C(11) H(19) 2.9665 46404
C(11) H(20) 3.4206 46404
C(11) H(26) 3.2846 56603
C(11) H(39) 3.5545 54502
C(11) H(42) 3.4369 54502
C(11) H(43) 3.4151 54502
C(12) H(5) 3.2724 .
C(12) H(6) 1.9806 .
C(12) H(8) 2.0529 .
C(12) H(9) 3.2495 .
C(12) H(25) 3.2094 56603
C(12) H(26) 3.1577 56603
C(12) H(32) 3.1992 56404
C(12) H(43) 3.4285 54502
C(13) H(6) 3.2093 .
C(13) H(7) 2.0761 .
C(13) H(9) 1.9816 .
C(13) H(10) 3.3470 .
C(13) H(25) 3.4736 56603
C(13) H(32) 2.9454 56404
C(14) H(5) 3.2275 .
C(14) H(7) 3.2508 .
C(14) H(8) 1.9789 .
C(14) H(10) 2.7413 .
C(15) H(5) 3.5796 .
C(15) H(9) 3.1737 .
C(15) H(10) 2.9087 .
C(15) H(24) 3.2544 56404
C(16) H(9) 3.4893 .
C(16) H(10) 2.0841 .
C(16) H(11) 3.2426 .
C(16) H(24) 2.8179 56404
C(16) H(28) 3.4585 66603
C(16) H(29) 3.1783 .
C(17) H(9) 3.4028 .
C(17) H(11) 2.0109 .
C(17) H(12) 3.2762 .
C(17) H(23) 3.2014 56404
C(17) H(24) 3.0691 56404
C(17) H(27) 3.4768 66603
C(17) H(28) 3.1683 66603
C(17) H(31) 3.1373 56404
C(17) H(34) 2.9048 56404
C(18) H(10) 2.0472 .
C(18) H(12) 2.0230 .
C(18) H(24) 3.4681 56404
C(18) H(27) 2.8637 66603
C(18) H(28) 3.1145 66603
C(18) H(31) 3.2102 56404
C(18) H(34) 2.9702 56404
C(18) H(37) 3.2953 56404
C(19) H(10) 3.2856 .
C(19) H(11) 2.0029 .
C(19) H(13) 3.2164 .
C(19) H(20) 3.5534 56404
C(19) H(27) 3.4975 66603
C(19) H(28) 3.3881 66603
C(20) H(3) 3.5870 65501
C(20) H(11) 3.2725 .
C(20) H(12) 2.0733 .
C(20) H(13) 3.1842 .
C(20) H(24) 3.4979 56404
C(20) H(29) 3.1512 .
C(21) H(3) 3.5649 65501
C(21) H(12) 2.8950 .
C(21) H(13) 2.9340 .
C(21) H(29) 3.5625 .
C(22) H(12) 2.7885 .
C(22) H(13) 2.0232 .
C(22) H(14) 3.2335 .
C(22) H(16) 3.2385 .
C(22) H(17) 2.0331 .
C(22) H(18) 3.0213 .
C(23) H(12) 2.7421 .
C(23) H(14) 2.0219 .
C(23) H(15) 3.2342 .
C(23) H(17) 3.2573 .
C(23) H(26) 3.3006 56404
C(24) H(2) 3.2487 66404
C(24) H(12) 3.3447 .
C(24) H(13) 2.0209 .
C(24) H(15) 2.0281 .
C(24) H(16) 3.2503 .
C(24) H(21) 3.4178 56404
C(25) H(2) 3.1499 66404
C(25) H(8) 2.9786 65502
C(25) H(13) 3.2375 .
C(25) H(14) 2.0306 .
C(25) H(16) 2.0324 .
C(25) H(17) 3.2688 .
C(26) H(5) 3.4712 65501
C(26) H(8) 3.2974 65502
C(26) H(14) 3.2523 .
C(26) H(15) 2.0312 .
C(26) H(17) 2.0540 .
C(26) H(24) 3.0657 66404
C(27) H(12) 3.4094 .
C(27) H(13) 3.2523 .
C(27) H(15) 3.2637 .
C(27) H(16) 2.0451 .
C(27) H(18) 2.9922 .
C(28) H(2) 3.3675 65501
C(28) H(13) 3.5807 .
C(28) H(17) 3.1169 .
C(28) H(18) 2.0564 .
C(28) H(19) 3.2083 .
C(28) H(21) 3.2984 .
C(28) H(41) 2.7776 .
C(28) H(43) 3.5051 .
C(29) H(17) 3.2357 .
C(29) H(19) 1.9917 .
C(29) H(20) 3.2377 .
C(29) H(41) 2.8307 .
C(30) H(5) 3.5890 66504
C(30) H(6) 3.0128 66504
C(30) H(15) 3.5674 56504
C(30) H(18) 2.0191 .
C(30) H(20) 2.0151 .
C(30) H(21) 3.2854 .
C(30) H(40) 3.5448 .
C(30) H(41) 3.1641 .
C(31) H(5) 3.4372 66504
C(31) H(6) 3.2435 66504
C(31) H(12) 3.5114 56504
C(31) H(15) 3.5312 56504
C(31) H(18) 3.2523 .
C(31) H(19) 2.0069 .
C(31) H(21) 2.0740 .
C(31) H(38) 3.4917 .
C(31) H(40) 3.3120 .
C(31) H(41) 3.5105 .
C(32) H(14) 3.1110 56504
C(32) H(19) 3.2704 .
C(32) H(20) 2.0498 .
C(32) H(38) 2.8831 .
C(32) H(41) 3.5644 .
C(33) H(2) 3.4928 65501
C(33) H(14) 3.4333 56504
C(33) H(18) 3.2989 .
C(33) H(20) 3.2281 .
C(33) H(21) 2.0425 .
C(33) H(38) 3.5292 .
C(33) H(41) 3.2152 .
C(33) H(43) 3.5568 .
C(34) H(1) 2.7906 .
C(34) H(21) 3.1785 .
C(34) H(23) 2.0453 .
C(34) H(24) 3.2307 .
C(34) H(35) 3.0901 .
C(34) H(38) 2.8446 .
C(35) H(1) 3.2364 .
C(35) H(10) 3.5093 56504
C(35) H(15) 3.5592 46504
C(35) H(16) 3.5245 46504
C(35) H(22) 2.0363 .
C(35) H(24) 2.0097 .
C(35) H(25) 3.2516 .
C(35) H(35) 3.1775 .
C(35) H(38) 3.4161 .
C(36) H(1) 3.5644 .
C(36) H(15) 3.4841 46504
C(36) H(16) 2.8073 46504
C(36) H(22) 3.2325 .
C(36) H(23) 2.0263 .
C(36) H(25) 2.0285 .
C(37) H(1) 3.5614 .
C(37) H(7) 3.5561 56603
C(37) H(8) 3.3552 56603
C(37) H(13) 3.1129 56504
C(37) H(16) 3.5799 46504
C(37) H(23) 3.2472 .
C(37) H(24) 2.0055 .
C(37) H(26) 2.6745 .
C(38) H(1) 3.1172 .
C(38) H(13) 3.3439 56504
C(38) H(21) 3.2009 .
C(38) H(22) 3.2041 .
C(38) H(24) 3.2038 .
C(38) H(25) 2.0410 .
C(38) H(26) 2.6582 .
C(39) H(13) 3.2808 56504
C(39) H(14) 3.2190 56504
C(39) H(25) 2.7402 .
C(39) H(26) 2.0088 .
C(39) H(27) 3.2744 .
C(39) H(29) 3.2587 .
C(40) H(4) 3.5403 56603
C(40) H(13) 2.8596 56504
C(40) H(14) 3.1853 56504
C(40) H(25) 2.7293 .
C(40) H(27) 2.0710 .
C(40) H(28) 3.2560 .
C(40) H(43) 3.5304 56504
C(41) H(4) 3.0137 56603
C(41) H(11) 3.3232 66603
C(41) H(14) 3.4407 56504
C(41) H(26) 2.0531 .
C(41) H(28) 2.0306 .
C(41) H(29) 3.2605 .
C(41) H(31) 2.9975 64602
C(41) H(42) 3.5832 56504
C(42) H(3) 3.1210 65501
C(42) H(3) 3.3727 56603
C(42) H(4) 2.7795 56603
C(42) H(26) 3.2541 .
C(42) H(27) 2.0506 .
C(42) H(29) 2.0156 .
C(42) H(29) 3.3460 66603
C(43) H(3) 2.7907 65501
C(43) H(3) 3.5316 56603
C(43) H(4) 3.1185 56603
C(43) H(27) 3.2750 .
C(43) H(28) 2.0206 .
C(43) H(28) 3.4399 66603
C(44) H(10) 3.1724 56504
C(44) H(11) 3.3383 56504
C(44) H(27) 3.2425 65602
C(44) H(33) 1.5282 .
C(44) H(34) 1.5282 .
C(44) H(35) 3.3166 .
C(44) H(36) 3.2562 .
C(44) H(37) 2.3846 .
C(45) H(10) 3.1903 56504
C(45) H(11) 3.1377 56504
C(45) H(30) 1.7000 .
C(45) H(31) 1.7000 .
C(45) H(32) 1.7000 .
C(45) H(35) 2.2641 .
C(45) H(36) 2.2641 .
C(45) H(37) 1.6335 .
C(45) H(38) 2.7400 .
C(45) H(39) 3.1757 .
C(45) H(40) 3.3966 .
C(46) H(22) 3.1095 .
C(46) H(23) 3.4849 .
C(46) H(30) 3.2157 .
C(46) H(31) 3.3174 .
C(46) H(32) 3.1108 .
C(46) H(33) 1.9816 .
C(46) H(34) 1.9816 .
C(46) H(37) 2.0299 .
C(46) H(38) 2.0299 .
C(46) H(39) 2.7851 .
C(46) H(40) 3.4428 .
C(47) H(11) 3.1347 56504
C(47) H(21) 3.3207 .
C(47) H(22) 3.2006 .
C(47) H(30) 3.2172 .
C(47) H(31) 3.2621 .
C(47) H(33) 1.6051 .
C(47) H(34) 2.1513 .
C(47) H(35) 2.1407 .
C(47) H(36) 2.1407 .
C(47) H(39) 2.1900 .
C(47) H(40) 2.1900 .
C(47) H(43) 3.4670 .
C(48) H(6) 3.2535 55502
C(48) H(33) 2.5151 .
C(48) H(36) 2.9251 .
C(48) H(37) 2.2659 .
C(48) H(38) 2.2659 .
C(48) H(41) 2.2210 .
C(48) H(42) 2.2210 .
C(48) H(43) 2.2210 .
C(49) H(6) 3.0515 55502
C(49) H(26) 3.2481 56404
C(49) H(38) 3.4220 .
C(49) H(39) 2.1172 .
C(49) H(40) 2.1172 .
H(1) C(38) 3.1172 .
H(2) N(5) 3.5676 45501
H(2) C(24) 3.2487 46504
H(2) C(25) 3.1499 46504
H(2) C(28) 3.3675 45501
H(2) C(33) 3.4928 45501
H(3) C(20) 3.5870 45501
H(3) C(21) 3.5649 45501
H(3) C(42) 3.1210 45501
H(3) C(42) 3.3727 56603
H(3) C(43) 2.7907 45501
H(3) C(43) 3.5316 56603
H(4) C(40) 3.5403 56603
H(4) C(41) 3.0137 56603
H(4) C(42) 2.7795 56603
H(4) C(43) 3.1185 56603
H(5) C(26) 3.4712 45501
H(5) C(30) 3.5890 46404
H(5) C(31) 3.4372 46404
H(6) C(13) 3.2093 .
H(6) C(30) 3.0128 46404
H(6) C(31) 3.2435 46404
H(6) C(48) 3.2535 54502
H(6) C(49) 3.0515 54502
H(7) Cl(1) 2.8055 54502
H(7) C(13) 2.0761 .
H(7) C(37) 3.5561 56603
H(8) C(4) 3.4886 56603
H(8) C(5) 3.5783 56603
H(8) C(25) 2.9786 64502
H(8) C(26) 3.2974 64502
H(8) C(37) 3.3552 56603
H(9) C(3) 3.4544 56603
H(9) C(4) 2.9605 56603
H(9) C(5) 2.7355 56603
H(9) C(6) 3.0365 56603
H(9) C(7) 3.5897 56603
H(9) C(13) 1.9816 .
H(10) C(13) 3.3470 .
H(10) C(35) 3.5093 56404
H(10) C(44) 3.1724 56404
H(10) C(45) 3.1903 56404
H(11) C(41) 3.3232 66603
H(11) C(44) 3.3383 56404
H(11) C(45) 3.1377 56404
H(11) C(47) 3.1347 56404
H(12) C(31) 3.5114 56404
H(13) C(37) 3.1129 56404
H(13) C(38) 3.3439 56404
H(13) C(39) 3.2808 56404
H(13) C(40) 2.8596 56404
H(14) C(2) 3.4885 56404
H(14) C(32) 3.1110 56404
H(14) C(33) 3.4333 56404
H(14) C(39) 3.2190 56404
H(14) C(40) 3.1853 56404
H(14) C(41) 3.4407 56404
H(15) C(4) 3.4341 66404
H(15) C(5) 3.2367 66404
H(15) C(30) 3.5674 56404
H(15) C(31) 3.5312 56404
H(15) C(35) 3.5592 66404
H(15) C(36) 3.4841 66404
H(16) Cl(1) 2.9295 65501
H(16) C(35) 3.5245 66404
H(16) C(36) 2.8073 66404
H(16) C(37) 3.5799 66404
H(17) N(1) 3.3327 65501
H(17) C(3) 2.7092 65501
H(17) C(4) 2.7005 65501
H(17) C(5) 2.9896 65501
H(17) C(6) 3.3108 65501
H(17) C(7) 3.3318 65501
H(17) C(8) 3.0073 65501
H(19) C(10) 3.3372 66504
H(19) C(11) 2.9665 66504
H(20) C(10) 3.3979 66504
H(20) C(11) 3.4206 66504
H(20) C(19) 3.5534 56504
H(21) C(24) 3.4178 56504
H(21) C(38) 3.2009 .
H(22) C(38) 3.2041 .
H(23) C(10) 3.5518 56504
H(23) C(17) 3.2014 56504
H(24) Cl(1) 2.9829 56504
H(24) C(1) 3.0576 56504
H(24) C(15) 3.2544 56504
H(24) C(16) 2.8179 56504
H(24) C(17) 3.0691 56504
H(24) C(18) 3.4681 56504
H(24) C(20) 3.4979 56504
H(24) C(26) 3.0657 46504
H(24) C(38) 3.2038 .
H(25) Cl(1) 2.9747 56504
H(25) C(12) 3.2094 56603
H(25) C(13) 3.4736 56603
H(25) C(38) 2.0410 .
H(26) C(11) 3.2846 56603
H(26) C(12) 3.1577 56603
H(26) C(23) 3.3006 56504
H(26) C(38) 2.6582 .
H(26) C(49) 3.2481 56504
H(27) C(17) 3.4768 66603
H(27) C(18) 2.8637 66603
H(27) C(19) 3.4975 66603
H(27) C(44) 3.2425 64602
H(28) C(16) 3.4585 66603
H(28) C(17) 3.1683 66603
H(28) C(18) 3.1145 66603
H(28) C(19) 3.3881 66603
H(28) C(43) 3.4399 66603
H(29) C(6) 3.2705 65501
H(29) C(42) 3.3460 66603
H(31) C(17) 3.1373 56504
H(31) C(18) 3.2102 56504
H(31) C(41) 2.9975 65602
H(32) C(12) 3.1992 56504
H(32) C(13) 2.9454 56504
H(34) C(17) 2.9048 56504
H(34) C(18) 2.9702 56504
H(37) C(18) 3.2953 56504
H(39) C(11) 3.5545 55502
H(42) C(11) 3.4369 55502
H(42) C(41) 3.5832 56404
H(43) C(11) 3.4151 55502
H(43) C(12) 3.4285 55502
H(43) C(40) 3.5304 56404

loop_
_geom_torsion_atom_site_label_1
_geom_torsion_atom_site_label_2
_geom_torsion_atom_site_label_3
_geom_torsion_atom_site_label_4
_geom_torsion
Cl(1) Ir(1) N(1) C(3) -83(1)
Cl(1) Ir(1) N(1) C(15) 93.7(7)
N(2) Ir(1) N(1) C(3) -170.0(7)
N(2) Ir(1) N(1) C(15) 7(1)
N(3) Ir(1) N(1) C(3) 8(1)
N(3) Ir(1) N(1) C(15) -173.4(7)
C(1) Ir(1) N(1) C(3) -174(1)
C(1) Ir(1) N(1) C(15) 3.3(7)
C(2) Ir(1) N(1) C(3) 88(1)
C(2) Ir(1) N(1) C(15) -93.4(7)
Cl(1) Ir(1) N(2) C(21) -84.9(7)
Cl(1) Ir(1) N(2) C(33) 93(1)
N(1) Ir(1) N(2) C(21) 1(1)
N(1) Ir(1) N(2) C(33) 179.6(7)
N(3) Ir(1) N(2) C(21) -177.7(6)
N(3) Ir(1) N(2) C(33) 0(1)
C(1) Ir(1) N(2) C(21) 5.6(7)
C(1) Ir(1) N(2) C(33) -176(1)
C(2) Ir(1) N(2) C(21) 102.4(7)
C(2) Ir(1) N(2) C(33) -79(1)
Cl(1) Ir(1) N(3) C(34) 0.4(8)
Cl(1) Ir(1) N(3) C(38) 176.8(7)
N(1) Ir(1) N(3) C(34) -89.6(9)
N(1) Ir(1) N(3) C(38) 86.8(7)
N(2) Ir(1) N(3) C(34) 90.0(9)
N(2) Ir(1) N(3) C(38) -93.6(7)
C(2) Ir(1) N(3) C(34) 179.4(9)
C(2) Ir(1) N(3) C(38) -4.1(7)
Cl(1) Ir(1) C(1) C(16) -93.1(8)
Cl(1) Ir(1) C(1) C(20) 85.7(8)
N(1) Ir(1) C(1) C(16) -3.6(8)
N(1) Ir(1) C(1) C(20) 175.2(8)
N(2) Ir(1) C(1) C(16) 178.1(9)
N(2) Ir(1) C(1) C(20) -3.1(7)
C(2) Ir(1) C(1) C(16) 87.5(8)
C(2) Ir(1) C(1) C(20) -93.6(8)
N(1) Ir(1) C(2) C(39) -94.1(8)
N(1) Ir(1) C(2) C(43) 84(1)
N(2) Ir(1) C(2) C(39) 107.8(8)
N(2) Ir(1) C(2) C(43) -73(1)
N(3) Ir(1) C(2) C(39) 4.6(8)
N(3) Ir(1) C(2) C(43) -176(1)
C(1) Ir(1) C(2) C(39) -172.9(8)
C(1) Ir(1) C(2) C(43) 5(1)
Ir(1) N(1) C(3) C(4) 1(1)
Ir(1) N(1) C(3) C(8) 176.5(9)
C(15) N(1) C(3) C(4) -175(1)
C(15) N(1) C(3) C(8) -1(1)
Ir(1) N(1) C(15) N(4) -177.5(7)
Ir(1) N(1) C(15) C(16) -2(1)
C(3) N(1) C(15) N(4) 0(1)
C(3) N(1) C(15) C(16) 175.4(9)
Ir(1) N(2) C(21) N(5) 177.2(7)
Ir(1) N(2) C(21) C(20) -7(1)
C(33) N(2) C(21) N(5) -1(1)
C(33) N(2) C(21) C(20) 173.8(9)
Ir(1) N(2) C(33) C(28) -175.5(9)
Ir(1) N(2) C(33) C(32) 0(2)
C(21) N(2) C(33) C(28) 2(1)
C(21) N(2) C(33) C(32) 179(1)
Ir(1) N(3) C(34) C(35) 175.0(9)
C(38) N(3) C(34) C(35) -1(1)
Ir(1) N(3) C(38) C(37) -176.9(9)
Ir(1) N(3) C(38) C(39) 2(1)
C(34) N(3) C(38) C(37) 0(1)
C(34) N(3) C(38) C(39) 179.5(9)
C(9) N(4) C(8) C(3) -178.8(9)
C(9) N(4) C(8) C(7) 0(1)
C(15) N(4) C(8) C(3) 0(1)
C(15) N(4) C(8) C(7) 178(1)
C(8) N(4) C(9) C(10) 68(1)
C(8) N(4) C(9) C(14) -111(1)
C(15) N(4) C(9) C(10) -109(1)
C(15) N(4) C(9) C(14) 71(1)
C(8) N(4) C(15) N(1) -0.1(9)
C(8) N(4) C(15) C(16) -174(1)
C(9) N(4) C(15) N(1) 177.9(9)
C(9) N(4) C(15) C(16) 3(1)
C(22) N(5) C(21) N(2) -165.7(9)
C(22) N(5) C(21) C(20) 19(1)
C(28) N(5) C(21) N(2) 0(1)
C(28) N(5) C(21) C(20) -175(1)
C(21) N(5) C(22) C(23) 52(1)
C(21) N(5) C(22) C(27) -126(1)
C(28) N(5) C(22) C(23) -110(1)
C(28) N(5) C(22) C(27) 71(1)
C(21) N(5) C(28) C(29) 176(1)
C(21) N(5) C(28) C(33) 2(1)
C(22) N(5) C(28) C(29) -18(1)
C(22) N(5) C(28) C(33) 167.7(9)
Ir(1) C(1) C(16) C(15) 2(1)
Ir(1) C(1) C(16) C(17) 177.9(8)
C(20) C(1) C(16) C(15) -175.9(9)
C(20) C(1) C(16) C(17) 0(1)
Ir(1) C(1) C(20) C(19) -178.2(8)
Ir(1) C(1) C(20) C(21) 0(1)
C(16) C(1) C(20) C(19) 0(1)
C(16) C(1) C(20) C(21) 179.2(9)
Ir(1) C(2) C(39) C(38) -4(1)
Ir(1) C(2) C(39) C(40) -178(1)
C(43) C(2) C(39) C(38) 176.4(9)
C(43) C(2) C(39) C(40) 2(1)
Ir(1) C(2) C(43) C(42) 178(1)
C(39) C(2) C(43) C(42) -2(1)
N(1) C(3) C(4) C(5) 175(1)
C(8) C(3) C(4) C(5) 1(1)
N(1) C(3) C(8) N(4) 1(1)
N(1) C(3) C(8) C(7) -178(1)
C(4) C(3) C(8) N(4) 176(1)
C(4) C(3) C(8) C(7) -2(1)
C(3) C(4) C(5) C(6) 2(1)
C(4) C(5) C(6) C(7) -4(2)
C(5) C(6) C(7) C(8) 2(2)
C(6) C(7) C(8) N(4) -178(1)
C(6) C(7) C(8) C(3) 0(1)
N(4) C(9) C(10) C(11) 179(1)
C(14) C(9) C(10) C(11) 0(2)
N(4) C(9) C(14) C(13) 177(1)
C(10) C(9) C(14) C(13) -1(2)
C(9) C(10) C(11) C(12) 1(2)
C(10) C(11) C(12) C(13) 0(2)
C(11) C(12) C(13) C(14) -2(2)
C(12) C(13) C(14) C(9) 3(2)
N(1) C(15) C(16) C(1) 0(1)
N(1) C(15) C(16) C(17) -174(1)
N(4) C(15) C(16) C(1) 173(1)
N(4) C(15) C(16) C(17) 0(1)
C(1) C(16) C(17) C(18) 0(1)
C(15) C(16) C(17) C(18) 174(1)
C(16) C(17) C(18) C(19) 0(1)
C(17) C(18) C(19) C(20) 0(1)
C(18) C(19) C(20) C(1) 0(1)
C(18) C(19) C(20) C(21) -178(1)
C(1) C(20) C(21) N(2) 4(1)
C(1) C(20) C(21) N(5) 179(1)
C(19) C(20) C(21) N(2) -176(1)
C(19) C(20) C(21) N(5) -2(1)
N(5) C(22) C(23) C(24) -179.9(9)
C(27) C(22) C(23) C(24) -1(1)
N(5) C(22) C(27) C(26) -178(1)
C(23) C(22) C(27) C(26) 2(2)
C(22) C(23) C(24) C(25) 2(1)
C(23) C(24) C(25) C(26) -5(2)
C(24) C(25) C(26) C(27) 6(2)
C(25) C(26) C(27) C(22) -4(2)
N(5) C(28) C(29) C(30) -178(1)
C(33) C(28) C(29) C(30) -5(1)
N(5) C(28) C(33) N(2) -3(1)
N(5) C(28) C(33) C(32) -179.9(8)
C(29) C(28) C(33) N(2) -177(1)
C(29) C(28) C(33) C(32) 5(1)
C(28) C(29) C(30) C(31) 3(1)
C(29) C(30) C(31) C(32) 0(1)
C(30) C(31) C(32) C(33) 0(1)
C(31) C(32) C(33) N(2) -178(1)
C(31) C(32) C(33) C(28) -2(1)
N(3) C(34) C(35) C(36) 0(1)
C(34) C(35) C(36) C(37) 1(1)
C(35) C(36) C(37) C(38) -2(1)
C(36) C(37) C(38) N(3) 2(1)
C(36) C(37) C(38) C(39) -177(1)
N(3) C(38) C(39) C(2) 0(1)
N(3) C(38) C(39) C(40) 175(1)
C(37) C(38) C(39) C(2) -179(1)
C(37) C(38) C(39) C(40) -5(1)
C(2) C(39) C(40) C(41) -1(1)
C(38) C(39) C(40) C(41) -175(1)
C(39) C(40) C(41) C(42) 1(1)
C(40) C(41) C(42) C(43) -1(1)
C(41) C(42) C(43) C(2) 1(1)
C(44) C(45) C(46) C(47) 153(16)
C(45) C(46) C(47) C(48) -106(4)
C(46) C(47) C(48) C(49) -101(8)
